data_4334427
loop_
_publ_author_name
'Katsuo Fukuhara'
'Shin-ichiro Noro'
'Kunihisa Sugimoto'
'Tomoyuki Akutagawa'
'Kazuya Kubo'
'Takayoshi Nakamura'

_publ_section_title
;
 Porous Coordination Polymer Polymorphs with Different Flexible Pores
 Using a Structurally Flexible and Bent 1,3-Bis(4-pyridyl)propane Ligand
;
_journal_name_full 'Inorganic Chemistry'
_journal_page_first 4229
_journal_page_last 4237
_journal_paper_doi 10.1021/ic301949n
_journal_volume 52
_journal_year 2013
_chemical_formula_moiety 'C28 H30 Cu F6 N4 O7 S2'
_chemical_formula_sum 'C28 H30 Cu F6 N4 O7 S2'
_chemical_formula_weight 776.22
_space_group_IT_number 4
_symmetry_cell_setting monoclinic
_symmetry_Int_Tables_number 4
_symmetry_space_group_name_Hall 'P 2yb'
_symmetry_space_group_name_H-M 'P 1 21 1'
_atom_sites_solution_hydrogens geom
_atom_sites_solution_primary direct
_atom_sites_solution_secondary difmap
_cell_angle_alpha 90.0000
_cell_angle_beta 96.9540(16)
_cell_angle_gamma 90.0000
_cell_formula_units_Z 2
_cell_length_a 9.0545(5)
_cell_length_b 17.7259(7)
_cell_length_c 10.9172(5)
_cell_measurement_reflns_used 15902
_cell_measurement_temperature 173
_cell_measurement_theta_max 27.40
_cell_measurement_theta_min 3.00
_cell_volume 1739.31(14)
_computing_cell_refinement 'RAPID AUTO'
_computing_data_collection 'RAPID AUTO (Rigaku, ????)'
_computing_data_reduction 'RAPID AUTO'
_computing_molecular_graphics 'CrystalStructure 4.0'
_computing_publication_material 'CrystalStructure 4.0 (Rigaku, 2010)'
_computing_structure_refinement 'SHELXL97 (Sheldrick, 2008)'
_computing_structure_solution 'SHELXS97 (Sheldrick, 2008)'
_diffrn_ambient_temperature 173
_diffrn_detector_area_resol_mean 10.000
_diffrn_measured_fraction_theta_full 0.997
_diffrn_measured_fraction_theta_max 0.997
_diffrn_measurement_device_type 'Rigaku R-AXIS RAPID'
_diffrn_measurement_method \w
_diffrn_radiation_type 'Mo K\a'
_diffrn_radiation_wavelength 0.71075
_diffrn_reflns_av_R_equivalents 0.0206
_diffrn_reflns_limit_h_max 11
_diffrn_reflns_limit_h_min -11
_diffrn_reflns_limit_k_max 22
_diffrn_reflns_limit_k_min -21
_diffrn_reflns_limit_l_max 12
_diffrn_reflns_limit_l_min -14
_diffrn_reflns_number 16615
_diffrn_reflns_theta_full 27.40
_diffrn_reflns_theta_max 27.40
_exptl_absorpt_coefficient_mu 0.828
_exptl_absorpt_correction_T_max 1.0000
_exptl_absorpt_correction_T_min 0.8730
_exptl_absorpt_correction_type multi-scan
_exptl_absorpt_process_details
;
PROCESS-AUTO (1998). Automatic Data Acquisition and Processing Package
for 2D image data. Rigaku Corporation, Tokyo, Japan.
;
_exptl_crystal_colour blue
_exptl_crystal_density_diffrn 1.482
_exptl_crystal_description block
_exptl_crystal_F_000 794.00
_exptl_crystal_size_max 0.330
_exptl_crystal_size_mid 0.330
_exptl_crystal_size_min 0.330
_refine_diff_density_max 0.323
_refine_diff_density_min -0.494
_refine_diff_density_rms 0.055
_refine_ls_abs_structure_details 'Flack, H. D. (1983), Acta Cryst. A39, 876-881.  3665 Friedel Pairs'
_refine_ls_abs_structure_Flack 0.628(8)
_refine_ls_extinction_method none
_refine_ls_goodness_of_fit_ref 1.047
_refine_ls_hydrogen_treatment constr
_refine_ls_number_parameters 435
_refine_ls_number_reflns 7745
_refine_ls_number_restraints 1
_refine_ls_R_factor_gt 0.0293
_refine_ls_shift/su_max 0.001
_refine_ls_structure_factor_coef Fsqd
_refine_ls_weighting_details 'w = 1/[\s^2^(Fo^2^)+(0.0546P)^2^+0.2094P] where P=(Fo^2^+2Fc^2^)/3'
_refine_ls_weighting_scheme calc
_refine_ls_wR_factor_ref 0.0817
_reflns_number_gt 7376
_reflns_number_total 7745
_reflns_threshold_expression F^2^>2.0\s(F^2^)
_cod_data_source_file ic301949n_si_006.cif
_cod_data_source_block shelxl
_cod_original_cell_volume 1739.30(14)
_cod_database_code 4334427

loop_
_symmetry_equiv_pos_site_id
_symmetry_equiv_pos_as_xyz
1 +X,+Y,+Z
2 -X,1/2+Y,-Z

loop_
_atom_site_label
_atom_site_type_symbol
_atom_site_fract_x
_atom_site_fract_y
_atom_site_fract_z
_atom_site_U_iso_or_equiv
_atom_site_adp_type
_atom_site_occupancy
_atom_site_symmetry_multiplicity
_atom_site_calc_flag
_atom_site_refinement_flags
Cu1 Cu 0.51058(2) 0.155368(13) 0.23168(2) 0.02528(7) Uani 1.0 2 d .
S1 S 0.23411(7) 0.07638(4) 0.45295(6) 0.04396(15) Uani 1.0 2 d .
S2 S 0.67486(6) 0.23168(3) -0.04060(5) 0.02862(11) Uani 1.0 2 d .
F1 F 0.2775(5) -0.06429(15) 0.4046(4) 0.1392(17) Uani 1.0 2 d .
F2 F 0.1880(7) -0.04616(17) 0.5749(5) 0.175(3) Uani 1.0 2 d .
F3 F 0.4208(6) -0.0213(3) 0.5606(5) 0.175(3) Uani 1.0 2 d .
F4 F 0.7951(3) 0.35324(14) -0.1225(3) 0.0861(8) Uani 1.0 2 d .
F5 F 0.7091(3) 0.36784(12) 0.0513(3) 0.0857(8) Uani 1.0 2 d .
F6 F 0.9136(3) 0.30800(15) 0.0443(3) 0.0846(8) Uani 1.0 2 d .
O1 O 0.0891(3) 0.0713(3) 0.3887(4) 0.1194(14) Uani 1.0 2 d .
O2 O 0.2415(4) 0.11622(16) 0.5670(3) 0.0795(9) Uani 1.0 2 d .
O3 O 0.3486(2) 0.09618(10) 0.37833(16) 0.0374(4) Uani 1.0 2 d .
O4 O 0.7669(3) 0.18487(12) -0.10657(19) 0.0500(5) Uani 1.0 2 d .
O5 O 0.66372(19) 0.20674(10) 0.08405(15) 0.0348(4) Uani 1.0 2 d .
O6 O 0.5356(2) 0.25521(10) -0.10809(17) 0.0418(4) Uani 1.0 2 d .
O7 O 0.4037(7) 0.2386(4) 0.6382(5) 0.157(2) Uani 1.0 2 d .
N1 N 0.61356(19) 0.05420(9) 0.22322(16) 0.0249(4) Uani 1.0 2 d .
N2 N 1.3326(2) -0.31269(10) 0.62909(17) 0.0281(4) Uani 1.0 2 d .
N3 N 0.35335(19) 0.12239(10) 0.09331(17) 0.0257(4) Uani 1.0 2 d .
N4 N -0.4054(2) -0.24443(9) -0.24482(17) 0.0272(4) Uani 1.0 2 d .
C1 C 0.7600(3) 0.04935(12) 0.2145(3) 0.0322(5) Uani 1.0 2 d .
C2 C 0.8324(3) -0.01950(13) 0.2070(3) 0.0351(5) Uani 1.0 2 d .
C3 C 0.7529(3) -0.08618(12) 0.2101(2) 0.0284(5) Uani 1.0 2 d .
C4 C 0.6014(3) -0.08068(12) 0.2209(3) 0.0320(5) Uani 1.0 2 d .
C5 C 0.5367(3) -0.01035(13) 0.2253(3) 0.0306(5) Uani 1.0 2 d .
C6 C 0.8288(3) -0.16188(13) 0.2065(3) 0.0345(5) Uani 1.0 2 d .
C7 C 0.9316(3) -0.17649(13) 0.3272(3) 0.0340(5) Uani 1.0 2 d .
C8 C 1.0022(3) -0.25477(12) 0.3252(2) 0.0300(5) Uani 1.0 2 d .
C9 C 1.1184(3) -0.27257(11) 0.43209(19) 0.0264(4) Uani 1.0 2 d .
C10 C 1.1151(4) -0.24405(17) 0.5502(3) 0.0473(7) Uani 1.0 2 d .
C11 C 1.2239(4) -0.26490(17) 0.6455(3) 0.0446(6) Uani 1.0 2 d .
C12 C 1.2362(3) -0.31966(15) 0.4158(3) 0.0426(7) Uani 1.0 2 d .
C13 C 1.3381(3) -0.33944(17) 0.5155(3) 0.0411(6) Uani 1.0 2 d .
C14 C 0.2076(3) 0.13001(13) 0.1046(2) 0.0309(5) Uani 1.0 2 d .
C15 C 0.0965(3) 0.11023(13) 0.0113(2) 0.0316(5) Uani 1.0 2 d .
C16 C 0.1344(3) 0.08165(11) -0.0999(2) 0.0271(4) Uani 1.0 2 d .
C17 C 0.2849(3) 0.07397(13) -0.1107(2) 0.0301(5) Uani 1.0 2 d .
C18 C 0.3898(3) 0.09437(12) -0.0138(2) 0.0296(5) Uani 1.0 2 d .
C19 C 0.0141(3) 0.06124(12) -0.2026(2) 0.0286(5) Uani 1.0 2 d .
C20 C -0.0559(3) -0.01573(12) -0.1828(3) 0.0327(5) Uani 1.0 2 d .
C21 C -0.1959(3) -0.02732(13) -0.2750(3) 0.0378(6) Uani 1.0 2 d .
C22 C -0.2687(3) -0.10346(12) -0.2638(2) 0.0287(5) Uani 1.0 2 d .
C23 C -0.3069(3) -0.12991(13) -0.1513(3) 0.0357(5) Uani 1.0 2 d .
C24 C -0.3731(3) -0.19977(13) -0.1450(2) 0.0324(5) Uani 1.0 2 d .
C25 C -0.3022(3) -0.14963(13) -0.3656(2) 0.0336(5) Uani 1.0 2 d .
C26 C -0.3701(3) -0.21923(12) -0.3535(2) 0.0330(5) Uani 1.0 2 d .
C27 C 0.2881(8) -0.0196(3) 0.5051(6) 0.0988(19) Uani 1.0 2 d .
C28 C 0.7772(4) 0.32004(17) -0.0160(4) 0.0555(8) Uani 1.0 2 d .
H1 H 0.8163 0.0945 0.2134 0.0386 Uiso 1.0 2 calc R
H2 H 0.9359 -0.0208 0.1998 0.0421 Uiso 1.0 2 calc R
H3 H 0.5432 -0.1250 0.2252 0.0384 Uiso 1.0 2 calc R
H4 H 0.4328 -0.0076 0.2301 0.0367 Uiso 1.0 2 calc R
H5 H 0.8880 -0.1633 0.1360 0.0414 Uiso 1.0 2 calc R
H6 H 0.7528 -0.2022 0.1942 0.0414 Uiso 1.0 2 calc R
H7 H 1.0108 -0.1377 0.3375 0.0408 Uiso 1.0 2 calc R
H8 H 0.8735 -0.1728 0.3981 0.0408 Uiso 1.0 2 calc R
H9 H 0.9222 -0.2930 0.3230 0.0360 Uiso 1.0 2 calc R
H10 H 1.0482 -0.2599 0.2478 0.0360 Uiso 1.0 2 calc R
H11 H 1.0383 -0.2102 0.5660 0.0567 Uiso 1.0 2 calc R
H12 H 1.2201 -0.2441 0.7253 0.0536 Uiso 1.0 2 calc R
H13 H 1.2473 -0.3385 0.3359 0.0511 Uiso 1.0 2 calc R
H14 H 1.4155 -0.3736 0.5024 0.0493 Uiso 1.0 2 calc R
H15 H 0.1797 0.1497 0.1794 0.0371 Uiso 1.0 2 calc R
H16 H -0.0051 0.1161 0.0231 0.0379 Uiso 1.0 2 calc R
H17 H 0.3157 0.0547 -0.1847 0.0361 Uiso 1.0 2 calc R
H18 H 0.4921 0.0884 -0.0230 0.0355 Uiso 1.0 2 calc R
H19 H 0.0570 0.0606 -0.2818 0.0343 Uiso 1.0 2 calc R
H20 H -0.0644 0.1004 -0.2084 0.0343 Uiso 1.0 2 calc R
H21 H -0.0824 -0.0189 -0.0975 0.0393 Uiso 1.0 2 calc R
H22 H 0.0169 -0.0561 -0.1935 0.0393 Uiso 1.0 2 calc R
H23 H -0.2688 0.0127 -0.2623 0.0453 Uiso 1.0 2 calc R
H24 H -0.1690 -0.0218 -0.3598 0.0453 Uiso 1.0 2 calc R
H25 H -0.2873 -0.0998 -0.0791 0.0428 Uiso 1.0 2 calc R
H26 H -0.3968 -0.2171 -0.0674 0.0389 Uiso 1.0 2 calc R
H27 H -0.2786 -0.1338 -0.4440 0.0403 Uiso 1.0 2 calc R
H28 H -0.3922 -0.2500 -0.4247 0.0396 Uiso 1.0 2 calc R

loop_
_atom_site_aniso_label
_atom_site_aniso_U_11
_atom_site_aniso_U_22
_atom_site_aniso_U_33
_atom_site_aniso_U_12
_atom_site_aniso_U_13
_atom_site_aniso_U_23
Cu1 0.02438(11) 0.02174(11) 0.02714(12) 0.00478(9) -0.00744(8) -0.00522(10)
S1 0.0336(3) 0.0574(4) 0.0420(4) -0.0072(3) 0.0089(3) -0.0024(3)
S2 0.0290(3) 0.0323(3) 0.0241(3) 0.00359(19) 0.00116(19) 0.00239(19)
F1 0.217(4) 0.0579(15) 0.168(4) -0.050(2) 0.126(4) -0.0435(18)
F2 0.316(6) 0.0667(18) 0.178(4) -0.037(3) 0.179(5) 0.0086(19)
F3 0.172(4) 0.150(4) 0.196(5) 0.070(4) -0.002(4) 0.100(4)
F4 0.0854(16) 0.0732(14) 0.1040(19) -0.0167(12) 0.0282(14) 0.0412(14)
F5 0.0999(18) 0.0452(11) 0.116(2) -0.0191(11) 0.0300(15) -0.0267(12)
F6 0.0503(12) 0.0912(16) 0.108(2) -0.0323(11) -0.0086(12) 0.0033(14)
O1 0.0363(14) 0.187(5) 0.132(3) -0.0239(19) -0.0014(16) -0.013(3)
O2 0.121(3) 0.0689(16) 0.0564(15) -0.0014(16) 0.0405(16) -0.0139(12)
O3 0.0383(9) 0.0399(9) 0.0348(9) -0.0017(7) 0.0079(7) -0.0008(7)
O4 0.0494(11) 0.0634(12) 0.0384(11) 0.0198(9) 0.0098(9) -0.0047(9)
O5 0.0359(9) 0.0420(9) 0.0250(8) -0.0054(7) -0.0021(7) 0.0047(7)
O6 0.0370(9) 0.0478(10) 0.0380(10) 0.0101(8) -0.0054(8) 0.0110(8)
O7 0.201(6) 0.160(5) 0.107(4) 0.002(5) 0.016(4) 0.003(4)
N1 0.0228(8) 0.0234(8) 0.0269(9) 0.0025(6) -0.0040(7) -0.0022(7)
N2 0.0292(9) 0.0239(8) 0.0287(10) 0.0001(7) -0.0067(8) 0.0027(7)
N3 0.0232(8) 0.0270(8) 0.0252(9) 0.0036(7) -0.0041(7) -0.0031(7)
N4 0.0285(9) 0.0243(9) 0.0271(9) -0.0040(7) -0.0033(7) 0.0023(7)
C1 0.0218(10) 0.0265(10) 0.0469(14) 0.0013(8) -0.0012(9) -0.0016(9)
C2 0.0219(10) 0.0355(12) 0.0465(14) 0.0062(9) -0.0016(9) -0.0005(10)
C3 0.0303(11) 0.0271(10) 0.0252(10) 0.0104(8) -0.0075(8) -0.0037(8)
C4 0.0310(11) 0.0228(10) 0.0405(13) 0.0024(8) -0.0026(9) -0.0033(8)
C5 0.0213(9) 0.0290(11) 0.0407(13) 0.0021(8) 0.0011(9) -0.0045(9)
C6 0.0353(12) 0.0319(11) 0.0334(12) 0.0173(9) -0.0079(10) -0.0040(9)
C7 0.0381(13) 0.0316(11) 0.0299(12) 0.0144(9) -0.0057(10) -0.0039(8)
C8 0.0308(11) 0.0278(11) 0.0297(11) 0.0093(8) -0.0033(9) -0.0016(8)
C9 0.0280(10) 0.0221(9) 0.0274(10) 0.0039(8) -0.0037(8) 0.0028(8)
C10 0.0524(16) 0.0607(17) 0.0273(12) 0.0312(13) -0.0010(11) 0.0011(11)
C11 0.0561(16) 0.0546(15) 0.0211(11) 0.0233(13) -0.0038(11) 0.0012(10)
C12 0.0361(12) 0.0512(14) 0.0361(14) 0.0162(10) -0.0131(10) -0.0170(10)
C13 0.0368(12) 0.0444(13) 0.0376(12) 0.0156(12) -0.0134(9) -0.0117(12)
C14 0.0242(10) 0.0391(11) 0.0282(11) 0.0036(8) -0.0024(8) -0.0066(8)
C15 0.0229(10) 0.0411(12) 0.0292(11) 0.0012(9) -0.0026(8) -0.0015(9)
C16 0.0274(10) 0.0245(9) 0.0276(10) -0.0065(8) -0.0041(8) 0.0024(8)
C17 0.0289(11) 0.0336(11) 0.0274(11) -0.0037(9) 0.0017(8) -0.0059(8)
C18 0.0244(10) 0.0322(11) 0.0315(11) -0.0017(8) 0.0011(8) -0.0070(8)
C19 0.0266(10) 0.0289(11) 0.0283(11) -0.0094(8) -0.0051(8) 0.0034(8)
C20 0.0334(11) 0.0280(11) 0.0331(12) -0.0088(9) -0.0106(9) 0.0053(8)
C21 0.0399(13) 0.0335(12) 0.0362(13) -0.0163(10) -0.0107(10) 0.0068(9)
C22 0.0274(10) 0.0279(10) 0.0286(11) -0.0072(8) -0.0051(9) 0.0045(8)
C23 0.0446(13) 0.0335(11) 0.0276(12) -0.0158(10) -0.0015(10) -0.0040(9)
C24 0.0384(12) 0.0331(11) 0.0250(11) -0.0124(9) 0.0003(9) 0.0025(8)
C25 0.0422(13) 0.0328(11) 0.0256(11) -0.0083(9) 0.0030(9) 0.0047(9)
C26 0.0453(13) 0.0284(11) 0.0241(11) -0.0074(9) -0.0013(9) 0.0002(8)
C27 0.166(6) 0.0435(19) 0.104(4) -0.016(3) 0.084(4) 0.002(2)
C28 0.0537(17) 0.0444(16) 0.069(2) -0.0173(13) 0.0125(15) 0.0020(14)

loop_
_atom_type_symbol
_atom_type_description
_atom_type_scat_dispersion_real
_atom_type_scat_dispersion_imag
_atom_type_scat_source
C C 0.0033 0.0016
;
International Tables for Crystallography
(1992, Vol. C, Tables 4.2.6.8 and 6.1.1.4)
;
H H 0.0000 0.0000
;
International Tables for Crystallography
(1992, Vol. C, Table 6.1.1.4)
;
N N 0.0061 0.0033
;
International Tables for Crystallography
(1992, Vol. C, Tables 4.2.6.8 and 6.1.1.4)
;
O O 0.0106 0.0060
;
International Tables for Crystallography
(1992, Vol. C, Tables 4.2.6.8 and 6.1.1.4)
;
F F 0.0171 0.0103
;
International Tables for Crystallography
(1992, Vol. C, Tables 4.2.6.8 and 6.1.1.4)
;
S S 0.1246 0.1234
;
International Tables for Crystallography
(1992, Vol. C, Tables 4.2.6.8 and 6.1.1.4)
;
Cu Cu 0.3201 1.2651
;
International Tables for Crystallography
(1992, Vol. C, Tables 4.2.6.8 and 6.1.1.4)
;

loop_
_geom_angle_atom_site_label_1
_geom_angle_atom_site_label_2
_geom_angle_atom_site_label_3
_geom_angle
_geom_angle_site_symmetry_1
_geom_angle_site_symmetry_3
N4 Cu1 N1 178.32(8) 2 .
N4 Cu1 N2 89.71(7) 2 2_756
N1 Cu1 N2 89.82(7) . 2_756
N4 Cu1 N3 90.66(7) 2 .
N1 Cu1 N3 89.80(7) . .
N2 Cu1 N3 179.42(8) 2_756 .
N4 Cu1 O5 91.67(7) 2 .
N1 Cu1 O5 89.94(7) . .
N2 Cu1 O5 89.34(7) 2_756 .
N3 Cu1 O5 91.09(7) . .
O1 S1 O2 114.1(2) . .
O1 S1 O3 115.10(19) . .
O2 S1 O3 114.39(15) . .
O1 S1 C27 106.9(3) . .
O2 S1 C27 101.8(2) . .
O3 S1 C27 102.60(17) . .
O4 S2 O6 115.90(12) . .
O4 S2 O5 114.07(11) . .
O6 S2 O5 114.35(11) . .
O4 S2 C28 104.81(15) . .
O6 S2 C28 102.97(14) . .
O5 S2 C28 102.50(14) . .
S2 O5 Cu1 148.26(10) . .
C5 N1 C1 117.75(18) . .
C5 N1 Cu1 120.71(14) . .
C1 N1 Cu1 121.54(14) . .
C11 N2 C13 117.64(19) . .
C11 N2 Cu1 122.66(16) . 2_746
C13 N2 Cu1 119.69(14) . 2_746
C18 N3 C14 117.48(18) . .
C18 N3 Cu1 121.88(14) . .
C14 N3 Cu1 120.61(15) . .
C26 N4 C24 117.82(18) . .
C26 N4 Cu1 121.20(14) . 2_545
C24 N4 Cu1 120.95(15) . 2_545
N1 C1 C2 122.4(2) . .
N1 C1 H1 118.8 . .
C2 C1 H1 118.8 . .
C3 C2 C1 119.8(2) . .
C3 C2 H2 120.1 . .
C1 C2 H2 120.1 . .
C2 C3 C4 117.45(19) . .
C2 C3 C6 121.2(2) . .
C4 C3 C6 121.3(2) . .
C5 C4 C3 119.5(2) . .
C5 C4 H3 120.3 . .
C3 C4 H3 120.3 . .
N1 C5 C4 123.1(2) . .
N1 C5 H4 118.5 . .
C4 C5 H4 118.5 . .
C3 C6 C7 110.87(18) . .
C3 C6 H5 109.5 . .
C7 C6 H5 109.5 . .
C3 C6 H6 109.5 . .
C7 C6 H6 109.5 . .
H5 C6 H6 108.1 . .
C8 C7 C6 110.45(18) . .
C8 C7 H7 109.6 . .
C6 C7 H7 109.6 . .
C8 C7 H8 109.6 . .
C6 C7 H8 109.6 . .
H7 C7 H8 108.1 . .
C9 C8 C7 115.58(18) . .
C9 C8 H9 108.4 . .
C7 C8 H9 108.4 . .
C9 C8 H10 108.4 . .
C7 C8 H10 108.4 . .
H9 C8 H10 107.4 . .
C12 C9 C10 116.3(2) . .
C12 C9 C8 120.2(2) . .
C10 C9 C8 123.47(19) . .
C9 C10 C11 120.3(2) . .
C9 C10 H11 119.9 . .
C11 C10 H11 119.9 . .
N2 C11 C10 122.5(2) . .
N2 C11 H12 118.8 . .
C10 C11 H12 118.8 . .
C9 C12 C13 120.2(2) . .
C9 C12 H13 119.9 . .
C13 C12 H13 119.9 . .
N2 C13 C12 123.0(2) . .
N2 C13 H14 118.5 . .
C12 C13 H14 118.5 . .
N3 C14 C15 122.6(2) . .
N3 C14 H15 118.7 . .
C15 C14 H15 118.7 . .
C14 C15 C16 119.8(2) . .
C14 C15 H16 120.1 . .
C16 C15 H16 120.1 . .
C17 C16 C15 117.19(19) . .
C17 C16 C19 122.7(2) . .
C15 C16 C19 120.1(2) . .
C18 C17 C16 120.0(2) . .
C18 C17 H17 120.0 . .
C16 C17 H17 120.0 . .
N3 C18 C17 122.9(2) . .
N3 C18 H18 118.6 . .
C17 C18 H18 118.6 . .
C16 C19 C20 112.46(17) . .
C16 C19 H19 109.1 . .
C20 C19 H19 109.1 . .
C16 C19 H20 109.1 . .
C20 C19 H20 109.1 . .
H19 C19 H20 107.8 . .
C19 C20 C21 110.50(17) . .
C19 C20 H21 109.6 . .
C21 C20 H21 109.6 . .
C19 C20 H22 109.6 . .
C21 C20 H22 109.6 . .
H21 C20 H22 108.1 . .
C22 C21 C20 113.64(18) . .
C22 C21 H23 108.8 . .
C20 C21 H23 108.8 . .
C22 C21 H24 108.8 . .
C20 C21 H24 108.8 . .
H23 C21 H24 107.7 . .
C25 C22 C23 116.99(19) . .
C25 C22 C21 121.3(2) . .
C23 C22 C21 121.8(2) . .
C24 C23 C22 120.0(2) . .
C24 C23 H25 120.0 . .
C22 C23 H25 120.0 . .
N4 C24 C23 122.6(2) . .
N4 C24 H26 118.7 . .
C23 C24 H26 118.7 . .
C22 C25 C26 120.3(2) . .
C22 C25 H27 119.8 . .
C26 C25 H27 119.8 . .
N4 C26 C25 122.3(2) . .
N4 C26 H28 118.9 . .
C25 C26 H28 118.9 . .
F3 C27 F2 112.5(6) . .
F3 C27 F1 109.9(5) . .
F2 C27 F1 105.8(4) . .
F3 C27 S1 111.5(3) . .
F2 C27 S1 109.2(4) . .
F1 C27 S1 107.6(4) . .
F5 C28 F4 108.4(3) . .
F5 C28 F6 106.9(3) . .
F4 C28 F6 107.2(3) . .
F5 C28 S2 111.7(2) . .
F4 C28 S2 111.5(2) . .
F6 C28 S2 110.9(2) . .

loop_
_geom_bond_atom_site_label_1
_geom_bond_atom_site_label_2
_geom_bond_distance
_geom_bond_site_symmetry_2
Cu1 N4 2.0289(17) 2
Cu1 N1 2.0290(17) .
Cu1 N2 2.0304(17) 2_756
Cu1 N3 2.0319(17) .
Cu1 O5 2.4273(17) .
S1 O1 1.415(3) .
S1 O2 1.426(3) .
S1 O3 1.4361(18) .
S1 C27 1.841(5) .
S2 O4 1.4302(19) .
S2 O6 1.4421(17) .
S2 O5 1.4454(17) .
S2 C28 1.822(3) .
F1 C27 1.347(6) .
F2 C27 1.338(5) .
F3 C27 1.279(8) .
F4 C28 1.330(4) .
F5 C28 1.322(4) .
F6 C28 1.344(4) .
N1 C5 1.341(3) .
N1 C1 1.344(3) .
N2 C11 1.328(3) .
N2 C13 1.335(3) .
N2 Cu1 2.0304(17) 2_746
N3 C18 1.348(3) .
N3 C14 1.348(3) .
N4 C26 1.342(3) .
N4 C24 1.350(3) .
N4 Cu1 2.0289(17) 2_545
C1 C2 1.391(3) .
C1 H1 0.9500 .
C2 C3 1.386(3) .
C2 H2 0.9500 .
C3 C4 1.394(3) .
C3 C6 1.511(3) .
C4 C5 1.381(3) .
C4 H3 0.9500 .
C5 H4 0.9500 .
C6 C7 1.541(3) .
C6 H5 0.9900 .
C6 H6 0.9900 .
C7 C8 1.529(3) .
C7 H7 0.9900 .
C7 H8 0.9900 .
C8 C9 1.508(3) .
C8 H9 0.9900 .
C8 H10 0.9900 .
C9 C12 1.382(3) .
C9 C10 1.388(3) .
C10 C11 1.394(3) .
C10 H11 0.9500 .
C11 H12 0.9500 .
C12 C13 1.384(3) .
C12 H13 0.9500 .
C13 H14 0.9500 .
C14 C15 1.386(3) .
C14 H15 0.9500 .
C15 C16 1.396(3) .
C15 H16 0.9500 .
C16 C17 1.388(3) .
C16 C19 1.510(3) .
C17 C18 1.382(3) .
C17 H17 0.9500 .
C18 H18 0.9500 .
C19 C20 1.531(3) .
C19 H19 0.9900 .
C19 H20 0.9900 .
C20 C21 1.534(3) .
C20 H21 0.9900 .
C20 H22 0.9900 .
C21 C22 1.513(3) .
C21 H23 0.9900 .
C21 H24 0.9900 .
C22 C25 1.383(3) .
C22 C23 1.397(3) .
C23 C24 1.381(3) .
C23 H25 0.9500 .
C24 H26 0.9500 .
C25 C26 1.391(3) .
C25 H27 0.9500 .
C26 H28 0.9500 .
